data_2012738
loop_
_publ_author_name
'Bennazha, J.'
'El-Maadi, A.'
'Boukhari, Ali'
'Holt, Elizabeth M.'

_publ_section_title
;
 NaMn~6~(P~2~O~7~)~2~(P~3~O~10~) and KCd~6~(P~2~O~7~)~2~(P~3~O~10~)
;
_journal_issue 6
_journal_name_full 'Acta Crystallographica Section C'
_journal_page_first i76
_journal_page_last i78
_journal_paper_doi 10.1107/S0108270102006753
_journal_volume 58
_journal_year 2002
_chemical_formula_moiety 'Mn6 Na O24 P7'
_chemical_formula_structural 'Na Mn6 (P2 O7)2 (P3 O10)'
_chemical_formula_sum 'Mn6 Na O24 P7'
_chemical_formula_weight 953.42
_chemical_name_common
;
Sodium hexamanganese bis(diphosphate) triphosphate
;
_chemical_name_systematic
;
Sodium hexamanganese bis(diphosphate) triphosphate
;
_space_group_IT_number 11
_symmetry_cell_setting monoclinic
_symmetry_space_group_name_Hall '-P 2yb'
_symmetry_space_group_name_H-M 'P 1 21/m 1'
_atom_sites_solution_primary direct
_atom_sites_solution_secondary difmap
_cell_angle_alpha 90
_cell_angle_beta 107.280(10)
_cell_angle_gamma 90
_cell_formula_units_Z 2
_cell_length_a 5.3450(10)
_cell_length_b 26.620(4)
_cell_length_c 6.5590(10)
_cell_measurement_reflns_used 27
_cell_measurement_temperature 293(2)
_cell_measurement_theta_max 10.21
_cell_measurement_theta_min 7.46
_cell_volume 891.1(3)
_computing_cell_refinement XSCANS
_computing_data_collection 'XSCANS (Siemens, 1991)'
_computing_data_reduction XSCANS
_computing_molecular_graphics 'Please provide missing details'
_computing_structure_refinement 'SHELXL97 (Sheldrick, 1997)'
_computing_structure_solution 'SHELXS97 (Sheldrick, 1990)'
_diffrn_ambient_temperature 293(2)
_diffrn_measured_fraction_theta_full 0.995
_diffrn_measured_fraction_theta_max 0.995
_diffrn_measurement_device_type 'Syntex P4 four-circle'
_diffrn_measurement_method \q/2\q
_diffrn_radiation_monochromator graphite
_diffrn_radiation_source 'fine-focus sealed tube'
_diffrn_radiation_type MoK\a
_diffrn_radiation_wavelength 0.71073
_diffrn_reflns_av_R_equivalents 0.051
_diffrn_reflns_av_sigmaI/netI 0.092
_diffrn_reflns_limit_h_max 7
_diffrn_reflns_limit_h_min -1
_diffrn_reflns_limit_k_max 37
_diffrn_reflns_limit_k_min -1
_diffrn_reflns_limit_l_max 9
_diffrn_reflns_limit_l_min -9
_diffrn_reflns_number 3530
_diffrn_reflns_theta_full 30.00
_diffrn_reflns_theta_max 30.00
_diffrn_reflns_theta_min 3.06
_diffrn_standards_decay_% 0
_diffrn_standards_interval_count 97
_diffrn_standards_number 3
_exptl_absorpt_coefficient_mu 4.912
_exptl_absorpt_correction_T_max 0.612
_exptl_absorpt_correction_T_min 0.582
_exptl_absorpt_correction_type '\y scan'
_exptl_absorpt_process_details '(XEMP; Siemens, 1991)'
_exptl_crystal_colour colourless
_exptl_crystal_density_diffrn 3.553
_exptl_crystal_density_meas ?
_exptl_crystal_density_method 'not measured'
_exptl_crystal_description chunk
_exptl_crystal_F_000 916
_exptl_crystal_size_max 0.1
_exptl_crystal_size_mid 0.1
_exptl_crystal_size_min 0.1
_refine_diff_density_max 0.08
_refine_diff_density_min -0.10
_refine_ls_extinction_coef 0.0016(3)
_refine_ls_extinction_expression Fc^*^=kFc[1+0.001xFc^2^\l^3^/sin(2\q)]^-1/4^
_refine_ls_extinction_method 'SHELXL97 (Sheldrick, 1997)'
_refine_ls_goodness_of_fit_ref 1.026
_refine_ls_hydrogen_treatment none
_refine_ls_matrix_type full
_refine_ls_number_parameters 179
_refine_ls_number_reflns 2645
_refine_ls_number_restraints 0
_refine_ls_restrained_S_all 1.026
_refine_ls_R_factor_all 0.090
_refine_ls_R_factor_gt 0.050
_refine_ls_shift/su_max <0.001
_refine_ls_shift/su_mean 0.000
_refine_ls_structure_factor_coef Fsqd
_refine_ls_weighting_details 'w = 1/[\s^2^(Fo^2^)+(0.0065P)^2^] where P=(Fo^2^+2F^c^)/3'
_refine_ls_weighting_scheme calc
_refine_ls_wR_factor_gt 0.076
_refine_ls_wR_factor_ref 0.088
_reflns_number_gt 1822
_reflns_number_total 2645
_reflns_threshold_expression I>2\s(I)
_cod_data_source_file br1364.cif
_cod_data_source_block I
_cod_depositor_comments
;
The following automatic conversions were performed:

'_exptl_crystal_density_meas' value 'not measured' was changed to '?'
- the value is perceived as not measured.

Automatic conversion script
Id: cif_fix_values 3008 2015-01-20 13:52:24Z robertas 
;
_cod_original_sg_symbol_H-M 'P 21/m'
_cod_database_code 2012738
_cod_database_fobs_code 2012738

loop_
_symmetry_equiv_pos_as_xyz
'x, y, z'
'-x, y+1/2, -z'
'-x, -y, -z'
'x, -y-1/2, z'

loop_
_atom_site_label
_atom_site_fract_x
_atom_site_fract_y
_atom_site_fract_z
_atom_site_U_iso_or_equiv
_atom_site_adp_type
_atom_site_calc_flag
_atom_site_refinement_flags
_atom_site_occupancy
_atom_site_disorder_assembly
_atom_site_disorder_group
_atom_site_type_symbol
Mn1 0.20992(17) 0.40187(3) 0.08608(12) 0.00971(18) Uani d . 1 . . Mn
Mn3 -0.18455(17) 0.45574(3) 0.31467(12) 0.01020(18) Uani d . 1 . . Mn
Na1 0.2440(9) 0.2500 0.4154(6) 0.0386(11) Uani d S 1 . . Na
Mn2 -0.12293(16) 0.31663(3) -0.27988(12) 0.00919(18) Uani d . 1 . . Mn
P1 -0.5428(4) 0.2500 -0.0895(3) 0.0075(4) Uani d S 1 . . P
O11 -0.8256(10) 0.2500 -0.2121(8) 0.0103(11) Uani d S 1 . . O
O13 -0.3548(10) 0.2500 -0.2206(8) 0.0108(11) Uani d S 1 . . O
O14 -0.4968(7) 0.29644(14) 0.0641(5) 0.0107(7) Uani d . 1 . . O
P2 -0.2492(3) 0.33186(5) 0.19269(19) 0.0074(3) Uani d . 1 . . P
O21 -0.0646(7) 0.33425(14) 0.0545(5) 0.0121(8) Uani d . 1 . . O
O22 -0.3882(7) 0.38029(13) 0.2080(5) 0.0112(8) Uani d . 1 . . O
O23 -0.1241(7) 0.30570(13) 0.3996(5) 0.0123(8) Uani d . 1 . . O
P3 0.6841(3) 0.60991(5) 0.3844(2) 0.0080(3) Uani d . 1 . . P
O31 0.8570(7) 0.59547(14) 0.6035(5) 0.0087(7) Uani d . 1 . . O
O32 0.8450(7) 0.62221(14) 0.2346(5) 0.0104(8) Uani d . 1 . . O
O33 0.4896(8) 0.65004(16) 0.3883(6) 0.0207(10) Uani d . 1 . . O
O34 0.5394(8) 0.55848(15) 0.2919(6) 0.0220(10) Uani d . 1 . . O
P4 0.2898(3) 0.52468(5) 0.2045(2) 0.0072(3) Uani d . 1 . . P
O41 0.1278(7) 0.54792(14) -0.0028(5) 0.0098(7) Uani d . 1 . . O
O42 0.4115(7) 0.47443(14) 0.1743(6) 0.0117(8) Uani d . 1 . . O
O43 0.1410(8) 0.52105(14) 0.3676(5) 0.0124(8) Uani d . 1 . . O

loop_
_atom_site_aniso_label
_atom_site_aniso_U_11
_atom_site_aniso_U_22
_atom_site_aniso_U_33
_atom_site_aniso_U_12
_atom_site_aniso_U_13
_atom_site_aniso_U_23
Mn1 0.0092(4) 0.0107(4) 0.0089(3) 0.0006(3) 0.0021(3) -0.0005(3)
Mn3 0.0089(4) 0.0133(4) 0.0077(3) 0.0021(3) 0.0016(3) -0.0003(3)
Na1 0.026(2) 0.054(3) 0.027(2) 0.000 -0.0044(18) 0.000
Mn2 0.0095(4) 0.0092(4) 0.0090(3) -0.0005(3) 0.0030(3) -0.0006(3)
P1 0.0071(9) 0.0086(9) 0.0058(8) 0.000 0.0006(7) 0.000
O11 0.006(3) 0.007(2) 0.016(2) 0.000 -0.001(2) 0.000
O13 0.009(3) 0.011(3) 0.014(2) 0.000 0.005(2) 0.000
O14 0.0079(18) 0.0090(17) 0.0147(16) -0.0038(15) 0.0029(15) -0.0053(14)
P2 0.0074(6) 0.0078(6) 0.0070(6) -0.0001(5) 0.0024(5) -0.0004(4)
O21 0.0119(19) 0.015(2) 0.0099(16) -0.0043(16) 0.0041(15) -0.0003(14)
O22 0.0102(19) 0.0094(18) 0.0144(17) -0.0012(16) 0.0044(16) -0.0007(14)
O23 0.017(2) 0.0105(19) 0.0101(15) 0.0028(16) 0.0048(16) 0.0016(14)
P3 0.0057(6) 0.0109(6) 0.0064(6) -0.0002(5) 0.0005(5) 0.0014(5)
O31 0.0108(19) 0.0104(17) 0.0047(15) 0.0022(15) 0.0022(15) 0.0001(13)
O32 0.0117(19) 0.0133(18) 0.0069(15) -0.0029(16) 0.0036(15) 0.0008(14)
O33 0.023(2) 0.023(2) 0.0177(19) 0.014(2) 0.0084(19) 0.0082(17)
O34 0.018(2) 0.020(2) 0.023(2) -0.0129(19) -0.0021(19) -0.0029(17)
P4 0.0062(6) 0.0081(6) 0.0067(6) -0.0008(5) 0.0007(5) 0.0001(5)
O41 0.0101(18) 0.0113(18) 0.0092(16) 0.0011(16) 0.0047(15) 0.0015(14)
O42 0.0090(19) 0.0111(18) 0.0147(17) -0.0005(15) 0.0032(15) -0.0033(14)
O43 0.015(2) 0.0125(19) 0.0091(16) 0.0024(16) 0.0023(16) 0.0003(14)

loop_
_atom_type_symbol
_atom_type_description
_atom_type_scat_dispersion_real
_atom_type_scat_dispersion_imag
_atom_type_scat_source
O O 0.0106 0.0060 'International Tables Vol C Tables 4.2.6.8 and 6.1.1.4'
Na Na 0.0362 0.0249 'International Tables Vol C Tables 4.2.6.8 and 6.1.1.4'
P P 0.1023 0.0942 'International Tables Vol C Tables 4.2.6.8 and 6.1.1.4'
Mn Mn 0.3368 0.7283 'International Tables Vol C Tables 4.2.6.8 and 6.1.1.4'

loop_
_geom_angle_atom_site_label_1
_geom_angle_atom_site_label_2
_geom_angle_atom_site_label_3
_geom_angle_site_symmetry_1
_geom_angle_site_symmetry_3
_geom_angle
_geom_angle_publ_flag
O23 Na1 O23 . 4_565 74.8(2) no
O23 Na1 O33 . 3_666 76.2(2) no
O23 Na1 O33 . 2_646 143.2(2) no
O23 Na1 O14 . 1_655 104.2(2) no
O23 Na1 O14 . 4_665 134.9(2) no
O23 Na1 O21 . . 48.4(2) no
O23 Na1 O21 . 4_565 99.0(2) no
O23 Na1 O13 . 1_656 117.2(2) no
O23 Na1 O11 . 1_656 72.5(2) no
O23 Na1 O33 4_565 3_666 143.2(2) no
O23 Na1 O33 4_565 2_646 76.2(2) no
O23 Na1 O14 4_565 1_655 134.9(2) no
O23 Na1 O14 4_565 4_665 104.2(2) no
O23 Na1 O21 4_565 . 99.0(2) no
O23 Na1 O21 4_565 4_565 48.4(2) no
O23 Na1 O13 4_565 1_656 117.2(2) no
O23 Na1 O11 4_565 1_656 72.5(2) no
O33 Na1 O33 3_666 2_646 117.6(2) no
O33 Na1 O14 3_666 1_655 74.3(2) no
O33 Na1 O14 3_666 4_665 112.2(2) no
O33 Na1 O21 3_666 . 77.7(2) no
O33 Na1 O21 3_666 4_565 160.4(2) no
O33 Na1 O13 3_666 1_656 59.1(2) no
O33 Na1 O11 3_666 1_656 77.6(2) no
O33 Na1 O14 2_646 1_655 112.2(2) no
O33 Na1 O14 2_646 4_665 74.3(2) no
O33 Na1 O21 2_646 . 160.4(2) no
O33 Na1 O21 2_646 4_565 77.7(2) no
O33 Na1 O13 2_646 1_656 59.1(2) no
O33 Na1 O11 2_646 1_656 77.6(2) no
O14 Na1 O14 1_655 4_665 44.5(2) no
O14 Na1 O21 1_655 . 57.8(2) no
O14 Na1 O21 1_655 4_565 88.7(2) no
O14 Na1 O13 1_655 1_656 103.4(2) no
O14 Na1 O11 1_655 1_656 151.6(2) no
O14 Na1 O21 4_665 . 88.7(2) no
O14 Na1 O21 4_665 4_565 57.8(2) no
O14 Na1 O13 4_665 1_656 103.4(2) no
O14 Na1 O11 4_665 1_656 151.6(2) no
O21 Na1 O21 . 4_565 84.9(2) no
O21 Na1 O13 . 1_656 136.7(2) no
O21 Na1 O11 . 1_656 119.6(2) no
O21 Na1 O13 4_565 1_656 136.7(2) no
O21 Na1 O11 4_565 1_656 119.6(2) no
O13 Na1 O11 1_656 1_656 57.4(2) no
O32 Mn1 O22 3_665 1_655 96.72(14) no
O32 Mn1 O31 3_665 3_666 157.17(15) no
O22 Mn1 O31 1_655 3_666 94.87(14) no
O32 Mn1 O41 3_665 3_565 94.35(14) no
O22 Mn1 O41 1_655 3_565 157.51(14) no
O31 Mn1 O41 3_666 3_565 81.97(13) no
O32 Mn1 O42 3_665 . 115.81(14) no
O22 Mn1 O42 1_655 . 77.21(14) no
O31 Mn1 O42 3_666 . 85.93(14) no
O41 Mn1 O42 3_565 . 80.35(14) no
O32 Mn1 O21 3_665 . 77.18(13) no
O22 Mn1 O21 1_655 . 111.60(14) no
O31 Mn1 O21 3_666 . 80.27(13) no
O41 Mn1 O21 3_565 . 89.92(14) no
O42 Mn1 O21 . . 164.12(14) no
O33 Mn2 O23 3_565 1_554 89.68(15) no
O33 Mn2 O32 3_565 3_665 105.37(16) no
O23 Mn2 O32 1_554 3_665 92.23(14) no
O33 Mn2 O21 3_565 . 95.24(15) no
O23 Mn2 O21 1_554 . 170.98(15) no
O32 Mn2 O21 3_665 . 79.19(13) no
O33 Mn2 O13 3_565 . 83.36(17) no
O23 Mn2 O13 1_554 . 102.85(16) no
O32 Mn2 O13 3_665 . 162.72(16) no
O21 Mn2 O13 . . 85.26(15) no
O33 Mn2 O11 3_565 1_655 155.56(16) no
O23 Mn2 O11 1_554 1_655 83.45(16) no
O32 Mn2 O11 3_665 1_655 98.33(14) no
O21 Mn2 O11 . 1_655 94.96(16) no
O13 Mn2 O11 . 1_655 75.42(15) no
O43 Mn3 O42 3_566 1_455 99.06(15) no
O43 Mn3 O31 3_566 3_666 95.48(14) no
O42 Mn3 O31 1_455 3_666 153.49(14) no
O43 Mn3 O41 3_566 3_565 160.10(15) no
O42 Mn3 O41 1_455 3_565 90.61(14) no
O31 Mn3 O41 3_666 3_565 82.83(13) no
O43 Mn3 O22 3_566 . 117.32(14) no
O42 Mn3 O22 1_455 . 75.24(13) no
O31 Mn3 O22 3_666 . 78.41(14) no
O41 Mn3 O22 3_565 . 81.89(13) no
O43 Mn3 O43 3_566 . 77.55(15) no
O42 Mn3 O43 1_455 . 119.17(13) no
O31 Mn3 O43 3_666 . 85.53(13) no
O41 Mn3 O43 3_565 . 82.55(13) no
O22 Mn3 O43 . . 158.86(13) no
O11 P1 O13 . . 115.8(3) no
O11 P1 O14 . . 106.7(2) no
O13 P1 O14 . . 111.31(19) no
O11 P1 O14 . 4_565 106.7(2) no
O13 P1 O14 . 4_565 111.31(19) no
O14 P1 O14 . 4_565 104.2(3) no
P1 O14 P2 . . 137.1(3) no
O23 P2 O22 . . 115.8(2) no
O23 P2 O21 . . 111.4(2) no
O22 P2 O21 . . 115.0(2) no
O23 P2 O14 . . 105.9(2) no
O22 P2 O14 . . 100.8(2) no
O21 P2 O14 . . 106.48(19) no
O33 P3 O31 . . 113.4(2) no
O33 P3 O32 . . 112.7(2) no
O31 P3 O32 . . 111.5(2) no
O33 P3 O34 . . 110.9(2) no
O31 P3 O34 . . 103.5(2) no
O32 P3 O34 . . 104.0(2) no
P4 O34 P3 . . 153.0(3) no
O41 P4 O43 . . 112.4(2) no
O41 P4 O42 . . 113.2(2) no
O43 P4 O42 . . 111.7(2) no
O41 P4 O34 . . 106.9(2) no
O43 P4 O34 . . 110.3(2) no
O42 P4 O34 . . 101.6(2) no

loop_
_geom_bond_atom_site_label_1
_geom_bond_atom_site_label_2
_geom_bond_site_symmetry_2
_geom_bond_distance
_geom_bond_publ_flag
Na1 O23 . 2.441(5) yes
Na1 O23 4_565 2.441(5) no
Na1 O33 3_666 3.111(5) yes
Na1 O33 2_646 3.111(5) no
Na1 O14 1_655 3.264(5) yes
Na1 O14 4_665 3.264(5) no
Na1 O21 . 3.322(5) yes
Na1 O21 4_565 3.322(5) no
Na1 O13 1_656 2.694(6) yes
Na1 O11 1_656 2.579(6) yes
Mn1 O32 3_665 2.134(3) yes
Mn1 O22 1_655 2.136(4) yes
Mn1 O31 3_666 2.171(3) yes
Mn1 O41 3_565 2.181(4) yes
Mn1 O42 . 2.204(4) yes
Mn1 O21 . 2.293(4) yes
Mn2 O33 3_565 2.075(4) yes
Mn2 O23 1_554 2.120(3) yes
Mn2 O32 3_665 2.164(4) yes
Mn2 O21 . 2.173(3) yes
Mn2 O13 . 2.263(3) yes
Mn2 O11 1_655 2.334(4) yes
Mn3 O43 3_566 2.119(4) yes
Mn3 O42 1_455 2.139(4) yes
Mn3 O31 3_666 2.157(4) yes
Mn3 O41 3_565 2.158(3) yes
Mn3 O22 . 2.293(4) yes
Mn3 O43 . 2.411(4) yes
P1 O11 . 1.487(5) no
P1 O13 . 1.504(5) no
P1 O14 . 1.567(4) no
P1 O14 4_565 1.567(4) no
O14 P2 . 1.640(4) no
P2 O23 . 1.495(4) no
P2 O22 . 1.506(4) no
P2 O21 . 1.527(4) no
P3 O33 . 1.496(4) no
P3 O31 . 1.509(3) no
P3 O32 . 1.521(4) no
P3 O34 . 1.600(4) no
O34 P4 . 1.570(4) no
P4 O41 . 1.511(4) no
P4 O43 . 1.513(4) no
P4 O42 . 1.526(4) no
